data_2219776
loop_
_publ_author_name
'Li, Wen-Liang'
'Zhu, Zhi-Guo'

_publ_section_title
;
 1-Benzoyl-<i>N</i>-phenylcyclopropanecarboxamide
;
_journal_coeditor_code BI2312
_journal_issue 11
_journal_name_full 'Acta Crystallographica Section E'
_journal_page_first o2179
_journal_paper_doi 10.1107/S1600536808034077
_journal_volume 64
_journal_year 2008
_chemical_formula_iupac 'C17 H15 N O2'
_chemical_formula_moiety 'C17 H15 N O2'
_chemical_formula_sum 'C17 H15 N O2'
_chemical_formula_weight 265.30
_chemical_name_systematic
;
1-Benzoyl-<i>N</i>-phenylcyclopropanecarboxamide
;
_space_group_IT_number 2
_symmetry_cell_setting triclinic
_symmetry_space_group_name_Hall '-P 1'
_symmetry_space_group_name_H-M 'P -1'
_atom_sites_solution_hydrogens geom
_atom_sites_solution_primary direct
_atom_sites_solution_secondary difmap
_audit_creation_method SHELXL-97
_cell_angle_alpha 94.276(2)
_cell_angle_beta 99.313(2)
_cell_angle_gamma 105.773(2)
_cell_formula_units_Z 2
_cell_length_a 7.4240(10)
_cell_length_b 9.4730(13)
_cell_length_c 10.8310(15)
_cell_measurement_reflns_used 2748
_cell_measurement_temperature 293(2)
_cell_measurement_theta_max 26.0
_cell_measurement_theta_min 1.9
_cell_volume 717.72(17)
_computing_cell_refinement 'SAINT (Bruker, 1997)'
_computing_data_collection 'SMART (Bruker, 1997)'
_computing_data_reduction 'SAINT (Bruker, 1997)'
_computing_molecular_graphics 'SHELXTL (Sheldrick, 2008)'
_computing_publication_material 'SHELXTL (Sheldrick, 2008)'
_computing_structure_refinement 'SHELXL97 (Sheldrick, 2008)'
_computing_structure_solution 'SHELXS97 (Sheldrick, 2008)'
_diffrn_ambient_temperature 293(2)
_diffrn_measured_fraction_theta_full 0.983
_diffrn_measured_fraction_theta_max 0.968
_diffrn_measurement_device_type 'Bruker APEX CCD'
_diffrn_measurement_method \w
_diffrn_radiation_monochromator graphite
_diffrn_radiation_source 'fine-focus sealed tube'
_diffrn_radiation_type MoK\a
_diffrn_radiation_wavelength 0.71069
_diffrn_reflns_av_R_equivalents 0.0122
_diffrn_reflns_av_sigmaI/netI 0.0235
_diffrn_reflns_limit_h_max 9
_diffrn_reflns_limit_h_min -6
_diffrn_reflns_limit_k_max 11
_diffrn_reflns_limit_k_min -11
_diffrn_reflns_limit_l_max 13
_diffrn_reflns_limit_l_min -13
_diffrn_reflns_number 4053
_diffrn_reflns_theta_full 25.00
_diffrn_reflns_theta_max 26.04
_diffrn_reflns_theta_min 1.92
_diffrn_standards_number 0
_exptl_absorpt_coefficient_mu 0.081
_exptl_absorpt_correction_T_max 0.986
_exptl_absorpt_correction_T_min 0.981
_exptl_absorpt_correction_type multi-scan
_exptl_absorpt_process_details '(SADABS; Sheldrick, 1996)'
_exptl_crystal_colour colourless
_exptl_crystal_density_diffrn 1.228
_exptl_crystal_density_method 'not measured'
_exptl_crystal_description block
_exptl_crystal_F_000 280
_exptl_crystal_size_max 0.32
_exptl_crystal_size_mid 0.24
_exptl_crystal_size_min 0.21
_refine_diff_density_max 0.150
_refine_diff_density_min -0.148
_refine_ls_extinction_coef 0.054(6)
_refine_ls_extinction_expression Fc^*^=kFc[1+0.001xFc^2^\l^3^/sin(2\q)]^-1/4^
_refine_ls_extinction_method 'SHELXL97 (Sheldrick, 2008)'
_refine_ls_goodness_of_fit_ref 1.038
_refine_ls_hydrogen_treatment mixed
_refine_ls_matrix_type full
_refine_ls_number_parameters 185
_refine_ls_number_reflns 2748
_refine_ls_number_restraints 1
_refine_ls_restrained_S_all 1.038
_refine_ls_R_factor_all 0.0555
_refine_ls_R_factor_gt 0.0444
_refine_ls_shift/su_max 0.000
_refine_ls_shift/su_mean 0.000
_refine_ls_structure_factor_coef Fsqd
_refine_ls_weighting_details 'calc w=1/[\s^2^(Fo^2^)+(0.0561P)^2^+0.1075P] where P=(Fo^2^+2Fc^2^)/3'
_refine_ls_weighting_scheme calc
_refine_ls_wR_factor_gt 0.1089
_refine_ls_wR_factor_ref 0.1187
_reflns_number_gt 2213
_reflns_number_total 2748
_reflns_threshold_expression I>2\s(I)
_cod_data_source_file bi2312.cif
_cod_data_source_block I
_cod_database_code 2219776
_cod_database_fobs_code 2219776

loop_
_symmetry_equiv_pos_as_xyz
'x, y, z'
'-x, -y, -z'

loop_
_atom_site_type_symbol
_atom_site_label
_atom_site_fract_x
_atom_site_fract_y
_atom_site_fract_z
_atom_site_U_iso_or_equiv
_atom_site_adp_type
_atom_site_calc_flag
_atom_site_refinement_flags
_atom_site_occupancy
C C1 0.4980(2) 0.72180(15) 0.70564(13) 0.0477(4) Uani d . 1
C C2 0.4788(2) 0.72747(17) 0.83128(14) 0.0511(4) Uani d . 1
H H2 0.5289 0.6680 0.8832 0.061 Uiso calc R 1
C C3 0.3862(2) 0.82028(18) 0.87980(16) 0.0603(4) Uani d . 1
H H3 0.3762 0.8246 0.9644 0.072 Uiso calc R 1
C C4 0.3088(3) 0.9062(2) 0.8034(2) 0.0735(5) Uani d . 1
H H4 0.2463 0.9689 0.8361 0.088 Uiso calc R 1
C C5 0.3235(3) 0.8996(2) 0.6782(2) 0.0811(6) Uani d . 1
H H5 0.2691 0.9569 0.6263 0.097 Uiso calc R 1
C C6 0.4180(3) 0.8089(2) 0.62925(16) 0.0658(5) Uani d . 1
H H6 0.4283 0.8059 0.5447 0.079 Uiso calc R 1
C C7 0.6119(2) 0.63374(16) 0.65224(13) 0.0498(4) Uani d . 1
C C8 0.6665(2) 0.51699(16) 0.72240(13) 0.0488(4) Uani d . 1
C C9 0.8739(2) 0.5593(2) 0.78679(19) 0.0733(5) Uani d . 1
H H9A 0.9546 0.6558 0.7773 0.088 Uiso calc R 1
H H9B 0.9038 0.5258 0.8680 0.088 Uiso calc R 1
C C10 0.8063(3) 0.4471(2) 0.67465(19) 0.0736(5) Uani d . 1
H H10A 0.7951 0.3450 0.6874 0.088 Uiso calc R 1
H H10B 0.8459 0.4749 0.5967 0.088 Uiso calc R 1
C C11 0.5257(2) 0.41812(16) 0.78762(13) 0.0471(4) Uani d . 1
C C12 0.1879(2) 0.26815(15) 0.74941(13) 0.0455(3) Uani d . 1
C C13 0.1551(2) 0.27890(19) 0.87138(15) 0.0591(4) Uani d . 1
H H13 0.2398 0.3500 0.9333 0.071 Uiso calc R 1
C C14 -0.0041(3) 0.1833(2) 0.90016(17) 0.0742(5) Uani d . 1
H H14 -0.0252 0.1893 0.9824 0.089 Uiso calc R 1
C C15 -0.1321(3) 0.0793(2) 0.80958(19) 0.0748(5) Uani d . 1
H H15 -0.2386 0.0148 0.8303 0.090 Uiso calc R 1
C C16 -0.1014(3) 0.07135(19) 0.68809(17) 0.0661(5) Uani d . 1
H H16 -0.1887 0.0021 0.6260 0.079 Uiso calc R 1
C C17 0.0577(2) 0.16516(16) 0.65724(15) 0.0525(4) Uani d . 1
H H17 0.0775 0.1592 0.5746 0.063 Uiso calc R 1
O O1 0.67064(19) 0.66389(14) 0.55579(10) 0.0730(4) Uani d . 1
O O2 0.56848(17) 0.38898(14) 0.89348(11) 0.0682(4) Uani d . 1
N N1 0.34958(18) 0.36333(14) 0.71454(11) 0.0503(3) Uani d D 1
H H1N 0.338(3) 0.368(2) 0.6331(14) 0.076 Uiso d D 1

loop_
_atom_site_aniso_label
_atom_site_aniso_U_11
_atom_site_aniso_U_22
_atom_site_aniso_U_33
_atom_site_aniso_U_12
_atom_site_aniso_U_13
_atom_site_aniso_U_23
C1 0.0472(8) 0.0443(8) 0.0446(8) 0.0012(6) 0.0084(6) 0.0072(6)
C2 0.0540(9) 0.0509(8) 0.0491(8) 0.0119(7) 0.0149(7) 0.0123(7)
C3 0.0634(10) 0.0598(10) 0.0608(10) 0.0154(8) 0.0239(8) 0.0097(8)
C4 0.0724(12) 0.0700(12) 0.0874(14) 0.0306(10) 0.0227(10) 0.0127(10)
C5 0.0869(14) 0.0849(14) 0.0832(14) 0.0441(12) 0.0096(11) 0.0250(11)
C6 0.0737(12) 0.0677(11) 0.0518(9) 0.0153(9) 0.0059(8) 0.0150(8)
C7 0.0493(8) 0.0519(8) 0.0394(7) -0.0013(7) 0.0113(6) 0.0034(6)
C8 0.0442(8) 0.0519(8) 0.0472(8) 0.0079(6) 0.0127(6) 0.0010(6)
C9 0.0484(10) 0.0856(13) 0.0772(12) 0.0084(9) 0.0073(9) 0.0070(10)
C10 0.0663(12) 0.0811(13) 0.0827(13) 0.0263(10) 0.0321(10) 0.0088(10)
C11 0.0494(9) 0.0471(8) 0.0447(8) 0.0116(7) 0.0118(6) 0.0066(6)
C12 0.0470(8) 0.0430(7) 0.0479(8) 0.0111(6) 0.0141(6) 0.0101(6)
C13 0.0560(10) 0.0667(10) 0.0486(9) 0.0058(8) 0.0153(7) 0.0028(7)
C14 0.0724(12) 0.0884(13) 0.0582(10) 0.0057(10) 0.0307(9) 0.0116(9)
C15 0.0653(11) 0.0684(12) 0.0818(13) -0.0052(9) 0.0304(10) 0.0107(10)
C16 0.0602(10) 0.0549(10) 0.0724(11) -0.0010(8) 0.0165(9) -0.0017(8)
C17 0.0556(9) 0.0496(8) 0.0514(8) 0.0108(7) 0.0156(7) 0.0046(7)
O1 0.0927(9) 0.0769(8) 0.0522(7) 0.0144(7) 0.0360(6) 0.0146(6)
O2 0.0616(7) 0.0863(9) 0.0541(7) 0.0149(6) 0.0070(5) 0.0249(6)
N1 0.0510(7) 0.0538(7) 0.0413(7) 0.0039(6) 0.0123(6) 0.0091(6)

loop_
_atom_type_symbol
_atom_type_description
_atom_type_scat_dispersion_real
_atom_type_scat_dispersion_imag
_atom_type_scat_source
C C 0.0033 0.0016 'International Tables Vol C Tables 4.2.6.8 and 6.1.1.4'
H H 0.0000 0.0000 'International Tables Vol C Tables 4.2.6.8 and 6.1.1.4'
N N 0.0061 0.0033 'International Tables Vol C Tables 4.2.6.8 and 6.1.1.4'
O O 0.0106 0.0060 'International Tables Vol C Tables 4.2.6.8 and 6.1.1.4'

loop_
_geom_angle_atom_site_label_1
_geom_angle_atom_site_label_2
_geom_angle_atom_site_label_3
_geom_angle
C6 C1 C2 118.62(15)
C6 C1 C7 118.78(14)
C2 C1 C7 122.46(13)
C3 C2 C1 120.68(15)
C3 C2 H2 119.7
C1 C2 H2 119.7
C4 C3 C2 120.01(16)
C4 C3 H3 120.0
C2 C3 H3 120.0
C3 C4 C5 119.93(18)
C3 C4 H4 120.0
C5 C4 H4 120.0
C6 C5 C4 120.52(17)
C6 C5 H5 119.7
C4 C5 H5 119.7
C5 C6 C1 120.21(17)
C5 C6 H6 119.9
C1 C6 H6 119.9
O1 C7 C1 119.69(14)
O1 C7 C8 120.33(14)
C1 C7 C8 119.80(12)
C7 C8 C11 120.13(13)
C7 C8 C10 117.63(13)
C11 C8 C10 114.96(13)
C7 C8 C9 114.24(13)
C11 C8 C9 116.43(14)
C10 C8 C9 58.41(12)
C10 C9 C8 60.64(11)
C10 C9 H9A 117.7
C8 C9 H9A 117.7
C10 C9 H9B 117.7
C8 C9 H9B 117.7
H9A C9 H9B 114.8
C9 C10 C8 60.95(11)
C9 C10 H10A 117.7
C8 C10 H10A 117.7
C9 C10 H10B 117.7
C8 C10 H10B 117.7
H10A C10 H10B 114.8
O2 C11 N1 124.09(13)
O2 C11 C8 122.85(14)
N1 C11 C8 113.04(12)
C13 C12 C17 119.77(14)
C13 C12 N1 121.74(14)
C17 C12 N1 118.46(13)
C14 C13 C12 119.32(16)
C14 C13 H13 120.3
C12 C13 H13 120.3
C15 C14 C13 121.14(16)
C15 C14 H14 119.4
C13 C14 H14 119.4
C14 C15 C16 119.35(16)
C14 C15 H15 120.3
C16 C15 H15 120.3
C15 C16 C17 120.55(16)
C15 C16 H16 119.7
C17 C16 H16 119.7
C16 C17 C12 119.85(15)
C16 C17 H17 120.1
C12 C17 H17 120.1
C11 N1 C12 126.26(12)
C11 N1 H1N 118.1(12)
C12 N1 H1N 114.0(12)

loop_
_geom_bond_atom_site_label_1
_geom_bond_atom_site_label_2
_geom_bond_distance
C1 C6 1.388(2)
C1 C2 1.390(2)
C1 C7 1.488(2)
C2 C3 1.378(2)
C2 H2 0.930
C3 C4 1.370(3)
C3 H3 0.930
C4 C5 1.376(3)
C4 H4 0.930
C5 C6 1.375(3)
C5 H5 0.930
C6 H6 0.930
C7 O1 1.2196(16)
C7 C8 1.495(2)
C8 C11 1.5080(19)
C8 C10 1.510(2)
C8 C9 1.514(2)
C9 C10 1.476(3)
C9 H9A 0.970
C9 H9B 0.970
C10 H10A 0.970
C10 H10B 0.970
C11 O2 1.2118(17)
C11 N1 1.3566(19)
C12 C13 1.383(2)
C12 C17 1.383(2)
C12 N1 1.4161(18)
C13 C14 1.376(2)
C13 H13 0.930
C14 C15 1.372(3)
C14 H14 0.930
C15 C16 1.371(2)
C15 H15 0.930
C16 C17 1.378(2)
C16 H16 0.930
C17 H17 0.930
N1 H1N 0.879(14)

loop_
_geom_hbond_atom_site_label_D
_geom_hbond_atom_site_label_H
_geom_hbond_atom_site_label_A
_geom_hbond_site_symmetry_A
_geom_hbond_distance_DH
_geom_hbond_distance_HA
_geom_hbond_distance_DA
_geom_hbond_angle_DHA
N1 H1N O1 2_666 0.879(14) 2.030(10) 2.8960(10) 167.00(10)

loop_
_geom_torsion_atom_site_label_1
_geom_torsion_atom_site_label_2
_geom_torsion_atom_site_label_3
_geom_torsion_atom_site_label_4
_geom_torsion
C6 C1 C2 C3 -1.6(2)
C7 C1 C2 C3 174.30(14)
C1 C2 C3 C4 1.2(3)
C2 C3 C4 C5 0.1(3)
C3 C4 C5 C6 -1.0(3)
C4 C5 C6 C1 0.6(3)
C2 C1 C6 C5 0.6(3)
C7 C1 C6 C5 -175.38(16)
C6 C1 C7 O1 17.1(2)
C2 C1 C7 O1 -158.80(15)
C6 C1 C7 C8 -167.79(14)
C2 C1 C7 C8 16.4(2)
O1 C7 C8 C11 -144.49(15)
C1 C7 C8 C11 40.38(19)
O1 C7 C8 C10 4.2(2)
C1 C7 C8 C10 -170.91(14)
O1 C7 C8 C9 69.84(19)
C1 C7 C8 C9 -105.29(16)
C7 C8 C9 C10 -108.67(15)
C11 C8 C9 C10 104.33(16)
C7 C8 C10 C9 102.84(16)
C11 C8 C10 C9 -106.87(16)
C7 C8 C11 O2 -135.19(16)
C10 C8 C11 O2 75.3(2)
C9 C8 C11 O2 9.8(2)
C7 C8 C11 N1 46.30(18)
C10 C8 C11 N1 -103.20(16)
C9 C8 C11 N1 -168.75(14)
C17 C12 C13 C14 2.1(3)
N1 C12 C13 C14 -179.83(16)
C12 C13 C14 C15 -1.1(3)
C13 C14 C15 C16 -0.5(3)
C14 C15 C16 C17 1.0(3)
C15 C16 C17 C12 0.1(3)
C13 C12 C17 C16 -1.7(2)
N1 C12 C17 C16 -179.76(14)
O2 C11 N1 C12 1.7(2)
C8 C11 N1 C12 -179.78(13)
C13 C12 N1 C11 34.8(2)
C17 C12 N1 C11 -147.15(15)

loop_
_cod_related_entry_id
_cod_related_entry_database
_cod_related_entry_code
1 ChemSpider 24741003
